data_1502734
loop_
_publ_author_name
'Han, Qingchuan'
'Su, Qiang'
'Tang, Lei'
'Feng, Jinwu'
'Lu, Ping'
'Wang, Yanguang'

_publ_section_title
;
 Electron Transfer and Aggregate Formation Coinduced Emission Enhancement
 of 9-Cycloheptatrienylidene Fluorenes in the Presence of Cupric Chloride
;
_journal_issue 43
_journal_name_full 'The Journal of Physical Chemistry C'
_journal_page_first 18702
_journal_paper_doi 10.1021/jp1068126
_journal_volume 114
_journal_year 2010
_chemical_formula_moiety 'C44 H30'
_chemical_formula_sum 'C44 H30'
_chemical_formula_weight 558.68
_chemical_name_systematic
; 
 ? 
;
_space_group_IT_number 148
_symmetry_cell_setting trigonal
_symmetry_space_group_name_Hall '-R 3'
_symmetry_space_group_name_H-M 'R -3 :H'
_atom_sites_solution_hydrogens geom
_atom_sites_solution_primary direct
_atom_sites_solution_secondary difmap
_audit_creation_method SHELXL-97
_cell_angle_alpha 90.00
_cell_angle_beta 90.00
_cell_angle_gamma 120.00
_cell_formula_units_Z 18
_cell_length_a 39.1553(7)
_cell_length_b 39.1553(7)
_cell_length_c 11.16743(18)
_cell_measurement_reflns_used 10919
_cell_measurement_temperature 293(2)
_cell_measurement_theta_max 66.8414
_cell_measurement_theta_min 3.9001
_cell_volume 14827.4(4)
_computing_cell_refinement
;
CrysAlisPro, Oxford Diffraction Ltd.,
Version 1.171.33.52 (release 06-11-2009 CrysAlis171 .NET)
(compiled Nov  6 2009,16:24:50)
;
_computing_data_collection
;
CrysAlisPro, Oxford Diffraction Ltd.,
Version 1.171.33.52 (release 06-11-2009 CrysAlis171 .NET)
(compiled Nov  6 2009,16:24:50)
;
_computing_data_reduction
;
CrysAlisPro, Oxford Diffraction Ltd.,
Version 1.171.33.52 (release 06-11-2009 CrysAlis171 .NET)
(compiled Nov  6 2009,16:24:50)
;
_computing_molecular_graphics
;
 OLEX2: a complete structure solution, refinement and analysis program.
 Dolomanov et al., J. Appl. Cryst. (2009). 42, 339-341
;
_computing_publication_material
;
 OLEX2: a complete structure solution, refinement and analysis program.
 Dolomanov et al., J. Appl. Cryst. (2009). 42, 339-341
;
_diffrn_ambient_temperature 293(2)
_diffrn_detector_area_resol_mean 10.3592
_diffrn_measured_fraction_theta_full 0.987
_diffrn_measured_fraction_theta_max 0.987
_diffrn_measurement_device_type 'Xcalibur, Atlas, Gemini ultra'
_diffrn_measurement_method '\w scans'
_diffrn_radiation_monochromator graphite
_diffrn_radiation_source 'fine-focus sealed tube'
_diffrn_radiation_type CuK\a
_diffrn_radiation_wavelength 1.54184
_diffrn_reflns_av_R_equivalents 0.0256
_diffrn_reflns_av_sigmaI/netI 0.0189
_diffrn_reflns_limit_h_max 46
_diffrn_reflns_limit_h_min -45
_diffrn_reflns_limit_k_max 46
_diffrn_reflns_limit_k_min -46
_diffrn_reflns_limit_l_max 12
_diffrn_reflns_limit_l_min -9
_diffrn_reflns_number 20759
_diffrn_reflns_theta_full 66.89
_diffrn_reflns_theta_max 66.89
_diffrn_reflns_theta_min 3.91
_exptl_absorpt_coefficient_mu 0.483
_exptl_absorpt_correction_T_max 0.91
_exptl_absorpt_correction_T_min 0.86
_exptl_absorpt_correction_type multi-scan
_exptl_absorpt_process_details
;
CrysAlisPro, Oxford Diffraction Ltd.,
Version 1.171.33.53 (release 17-11-2009 CrysAlis171 .NET)
(compiled Nov 17 2009,16:58:22)
Empirical absorption correction using spherical harmonics,
 implemented in SCALE3 ABSPACK scaling algorithm.
;
_exptl_crystal_colour red
_exptl_crystal_density_diffrn 1.126
_exptl_crystal_density_method 'not measured'
_exptl_crystal_description block
_exptl_crystal_F_000 5292
_exptl_crystal_size_max 0.30
_exptl_crystal_size_mid 0.26
_exptl_crystal_size_min 0.20
_refine_diff_density_max 0.956
_refine_diff_density_min -0.180
_refine_diff_density_rms 0.101
_refine_ls_extinction_coef 0.00021(3)
_refine_ls_extinction_expression Fc^*^=kFc[1+0.001xFc^2^\l^3^/sin(2\q)]^-1/4^
_refine_ls_extinction_method SHELXL
_refine_ls_goodness_of_fit_ref 1.147
_refine_ls_hydrogen_treatment constr
_refine_ls_matrix_type full
_refine_ls_number_parameters 398
_refine_ls_number_reflns 5799
_refine_ls_number_restraints 0
_refine_ls_restrained_S_all 1.147
_refine_ls_R_factor_all 0.0602
_refine_ls_R_factor_gt 0.0532
_refine_ls_shift/su_max 0.001
_refine_ls_shift/su_mean 0.000
_refine_ls_structure_factor_coef Fsqd
_refine_ls_weighting_details 'calc w=1/[\s^2^(Fo^2^)+(0.1227P)^2^+0.5886P] where P=(Fo^2^+2Fc^2^)/3'
_refine_ls_weighting_scheme calc
_refine_ls_wR_factor_gt 0.1655
_refine_ls_wR_factor_ref 0.1724
_reflns_number_gt 4855
_reflns_number_total 5799
_reflns_threshold_expression >2sigma(I)
_cod_data_source_file jp1068126_si_002.cif
_cod_data_source_block 091211_l_h_140_small
_cod_depositor_comments
;
The following automatic conversions were performed:

'_symmetry_cell_setting' value 'Trigonal ' changed to 'trigonal'
according to /home/saulius/struct/CIF-dictionaries/cif_core.dic
dictionary named 'cif_core.dic' version 2.4.2 from 2011-04-26.

Automatic conversion script
Id: cif_fix_values 1715 2011-07-08 13:25:40Z adriana 
;
_cod_original_cell_volume 14827.4(5)
_cod_original_sg_symbol_H-M 'R -3'
_cod_database_code 1502734

loop_
_symmetry_equiv_pos_as_xyz
'x, y, z'
'-y, x-y, z'
'-x+y, -x, z'
'x+2/3, y+1/3, z+1/3'
'-y+2/3, x-y+1/3, z+1/3'
'-x+y+2/3, -x+1/3, z+1/3'
'x+1/3, y+2/3, z+2/3'
'-y+1/3, x-y+2/3, z+2/3'
'-x+y+1/3, -x+2/3, z+2/3'
'-x, -y, -z'
'y, -x+y, -z'
'x-y, x, -z'
'-x+2/3, -y+1/3, -z+1/3'
'y+2/3, -x+y+1/3, -z+1/3'
'x-y+2/3, x+1/3, -z+1/3'
'-x+1/3, -y+2/3, -z+2/3'
'y+1/3, -x+y+2/3, -z+2/3'
'x-y+1/3, x+2/3, -z+2/3'

loop_
_atom_site_label
_atom_site_type_symbol
_atom_site_fract_x
_atom_site_fract_y
_atom_site_fract_z
_atom_site_U_iso_or_equiv
_atom_site_adp_type
_atom_site_occupancy
_atom_site_symmetry_multiplicity
_atom_site_calc_flag
_atom_site_refinement_flags
C34 C 0.40989(4) 0.16575(4) 0.17085(12) 0.0354(3) Uani 1 1 d .
C18 C 0.44528(4) 0.13587(4) 0.07963(13) 0.0386(3) Uani 1 1 d .
H18 H 0.4483 0.1141 0.0671 0.046 Uiso 1 1 calc R
C36 C 0.35338(4) 0.10913(4) 0.24194(12) 0.0353(3) Uani 1 1 d .
C17 C 0.41414(4) 0.13266(4) 0.14760(12) 0.0360(3) Uani 1 1 d .
C33 C 0.43597(4) 0.20165(4) 0.11828(13) 0.0381(3) Uani 1 1 d .
H33 H 0.4329 0.2234 0.1302 0.046 Uiso 1 1 calc R
C37 C 0.31495(4) 0.08008(4) 0.26986(13) 0.0376(3) Uani 1 1 d .
H37 H 0.2971 0.0872 0.2991 0.045 Uiso 1 1 calc R
C16 C 0.37931(4) 0.09760(4) 0.19254(12) 0.0362(3) Uani 1 1 d .
C6 C 0.25410(4) 0.03491(4) 0.47338(13) 0.0395(3) Uani 1 1 d .
C20 C 0.46697(4) 0.20498(4) 0.04721(13) 0.0381(3) Uani 1 1 d .
C13 C 0.30310(5) 0.04023(4) 0.25404(13) 0.0411(4) Uani 1 1 d .
C19 C 0.47168(4) 0.17214(4) 0.03093(13) 0.0389(3) Uani 1 1 d .
H19 H 0.4930 0.1747 -0.0135 0.047 Uiso 1 1 calc R
C38 C 0.36482(4) 0.17628(4) 0.31310(12) 0.0378(3) Uani 1 1 d .
C21 C 0.49403(4) 0.24252(5) -0.01586(14) 0.0411(4) Uani 1 1 d .
C15 C 0.36843(5) 0.05825(5) 0.18149(15) 0.0449(4) Uani 1 1 d .
H15 H 0.3862 0.0510 0.1531 0.054 Uiso 1 1 calc R
C43 C 0.31017(5) 0.17504(6) 0.43757(15) 0.0524(4) Uani 1 1 d .
H43 H 0.2898 0.1592 0.4898 0.063 Uiso 1 1 calc R
C35 C 0.37374(4) 0.15276(4) 0.24386(12) 0.0356(3) Uani 1 1 d .
C7 C 0.23848(5) 0.00616(5) 0.37214(14) 0.0411(4) Uani 1 1 d .
C14 C 0.33057(5) 0.02997(5) 0.21362(15) 0.0479(4) Uani 1 1 d .
H14 H 0.3232 0.0035 0.2082 0.057 Uiso 1 1 calc R
C5 C 0.23391(5) 0.05360(5) 0.51061(14) 0.0459(4) Uani 1 1 d .
H5 H 0.2109 0.0486 0.4714 0.055 Uiso 1 1 calc R
C40 C 0.38411(6) 0.24763(5) 0.34794(15) 0.0518(4) Uani 1 1 d .
H40 H 0.4058 0.2730 0.3492 0.062 Uiso 1 1 calc R
C22 C 0.49916(5) 0.24113(5) -0.13885(15) 0.0471(4) Uani 1 1 d .
H22 H 0.4856 0.2171 -0.1784 0.057 Uiso 1 1 calc R
C12 C 0.26128(5) 0.00844(4) 0.27168(14) 0.0421(4) Uani 1 1 d .
C8 C 0.19975(5) -0.02457(5) 0.37873(16) 0.0538(4) Uani 1 1 d .
H8 H 0.1846 -0.0263 0.4451 0.065 Uiso 1 1 calc R
C44 C 0.33148(5) 0.15921(5) 0.39617(14) 0.0454(4) Uani 1 1 d .
H44 H 0.3240 0.1341 0.4241 0.055 Uiso 1 1 calc R
C39 C 0.39219(5) 0.21862(5) 0.32304(14) 0.0451(4) Uani 1 1 d .
H39 H 0.4186 0.2267 0.3106 0.054 Uiso 1 1 calc R
C23 C 0.52400(6) 0.27465(6) -0.20376(17) 0.0568(5) Uani 1 1 d .
H23 H 0.5271 0.2729 -0.2857 0.068 Uiso 1 1 calc R
C26 C 0.51427(5) 0.27914(5) 0.04298(16) 0.0477(4) Uani 1 1 d .
C42 C 0.31440(6) 0.21282(6) 0.41253(15) 0.0558(5) Uani 1 1 d .
H42 H 0.2924 0.2155 0.4254 0.067 Uiso 1 1 calc R
C25 C 0.53871(6) 0.31249(5) -0.0254(2) 0.0614(5) Uani 1 1 d .
H25 H 0.5519 0.3369 0.0121 0.074 Uiso 1 1 calc R
C1 C 0.28831(5) 0.04307(6) 0.53386(15) 0.0519(4) Uani 1 1 d .
H1 H 0.3022 0.0307 0.5104 0.062 Uiso 1 1 calc R
C27 C 0.51088(6) 0.28356(5) 0.17420(17) 0.0539(4) Uani 1 1 d .
C4 C 0.24763(6) 0.07972(6) 0.60560(16) 0.0560(5) Uani 1 1 d .
H4 H 0.2336 0.0919 0.6302 0.067 Uiso 1 1 calc R
C41 C 0.34687(7) 0.24467(6) 0.37257(16) 0.0564(5) Uani 1 1 d .
H41 H 0.3451 0.2672 0.3594 0.068 Uiso 1 1 calc R
C11 C 0.24355(6) -0.02019(5) 0.18240(16) 0.0539(4) Uani 1 1 d .
H11 H 0.2582 -0.0188 0.1152 0.065 Uiso 1 1 calc R
C9 C 0.18301(6) -0.05273(6) 0.28909(19) 0.0635(5) Uani 1 1 d .
H9 H 0.1570 -0.0731 0.2956 0.076 Uiso 1 1 calc R
C3 C 0.28177(6) 0.08784(6) 0.66411(16) 0.0603(5) Uani 1 1 d .
H3 H 0.2911 0.1057 0.7273 0.072 Uiso 1 1 calc R
C2 C 0.30199(6) 0.06922(7) 0.62807(16) 0.0617(5) Uani 1 1 d .
H2 H 0.3250 0.0743 0.6676 0.074 Uiso 1 1 calc R
C24 C 0.54390(6) 0.31027(6) -0.1471(2) 0.0643(5) Uani 1 1 d .
H24 H 0.5608 0.3329 -0.1901 0.077 Uiso 1 1 calc R
C10 C 0.20518(6) -0.05029(6) 0.19062(19) 0.0626(5) Uani 1 1 d .
H10 H 0.1942 -0.0689 0.1298 0.075 Uiso 1 1 calc R
C28 C 0.49992(7) 0.30996(6) 0.2174(2) 0.0662(5) Uani 1 1 d .
H28 H 0.4945 0.3248 0.1636 0.079 Uiso 1 1 calc R
C29 C 0.49694(9) 0.31460(8) 0.3391(2) 0.0860(8) Uani 1 1 d .
H29 H 0.4897 0.3326 0.3664 0.103 Uiso 1 1 calc R
C30 C 0.50450(11) 0.29295(9) 0.4193(2) 0.0985(9) Uani 1 1 d .
H30 H 0.5021 0.2958 0.5010 0.118 Uiso 1 1 calc R
C32 C 0.51861(8) 0.26186(7) 0.2564(2) 0.0726(6) Uani 1 1 d .
H32 H 0.5258 0.2438 0.2298 0.087 Uiso 1 1 calc R
C31 C 0.51565(11) 0.26683(9) 0.3784(2) 0.0983(9) Uani 1 1 d .
H31 H 0.5213 0.2524 0.4329 0.118 Uiso 1 1 calc R

loop_
_atom_site_aniso_label
_atom_site_aniso_U_11
_atom_site_aniso_U_22
_atom_site_aniso_U_33
_atom_site_aniso_U_23
_atom_site_aniso_U_13
_atom_site_aniso_U_12
C34 0.0376(7) 0.0375(7) 0.0329(7) -0.0035(5) -0.0024(5) 0.0202(6)
C18 0.0414(8) 0.0378(7) 0.0418(8) -0.0017(6) 0.0004(6) 0.0236(6)
C36 0.0416(8) 0.0375(7) 0.0294(7) -0.0010(5) -0.0003(5) 0.0217(6)
C17 0.0390(7) 0.0376(7) 0.0337(7) -0.0013(5) -0.0018(5) 0.0209(6)
C33 0.0403(8) 0.0354(7) 0.0410(8) -0.0028(6) 0.0003(6) 0.0206(6)
C37 0.0425(8) 0.0389(8) 0.0333(7) -0.0007(5) 0.0042(5) 0.0218(6)
C16 0.0402(8) 0.0380(8) 0.0330(7) 0.0006(5) 0.0006(5) 0.0215(6)
C6 0.0406(8) 0.0423(8) 0.0343(7) 0.0038(6) 0.0048(6) 0.0197(7)
C20 0.0378(7) 0.0376(8) 0.0384(7) -0.0014(6) -0.0011(6) 0.0186(6)
C13 0.0464(8) 0.0383(8) 0.0376(7) 0.0004(6) 0.0063(6) 0.0204(7)
C19 0.0373(7) 0.0420(8) 0.0404(8) -0.0008(6) 0.0031(6) 0.0220(6)
C38 0.0431(8) 0.0402(8) 0.0331(7) -0.0033(5) -0.0029(6) 0.0231(6)
C21 0.0386(8) 0.0386(8) 0.0509(9) 0.0028(6) 0.0040(6) 0.0228(7)
C15 0.0511(9) 0.0406(8) 0.0501(9) 0.0020(6) 0.0098(7) 0.0283(7)
C43 0.0525(10) 0.0607(10) 0.0433(9) -0.0107(7) 0.0039(7) 0.0278(8)
C35 0.0382(7) 0.0376(7) 0.0323(7) -0.0008(5) -0.0004(5) 0.0200(6)
C7 0.0434(8) 0.0405(8) 0.0403(8) 0.0012(6) 0.0031(6) 0.0217(7)
C14 0.0558(10) 0.0345(8) 0.0548(9) 0.0023(6) 0.0118(7) 0.0237(7)
C5 0.0462(9) 0.0512(9) 0.0438(8) -0.0020(7) -0.0006(6) 0.0271(7)
C40 0.0695(11) 0.0406(9) 0.0447(9) -0.0047(7) 0.0021(7) 0.0270(8)
C22 0.0533(9) 0.0443(9) 0.0503(9) 0.0035(7) 0.0090(7) 0.0293(8)
C12 0.0474(9) 0.0354(7) 0.0427(8) -0.0002(6) 0.0053(6) 0.0201(7)
C8 0.0465(9) 0.0513(9) 0.0530(9) -0.0016(7) 0.0092(7) 0.0165(8)
C44 0.0511(9) 0.0422(8) 0.0409(8) -0.0050(6) 0.0043(6) 0.0217(7)
C39 0.0507(9) 0.0420(8) 0.0412(8) -0.0054(6) 0.0034(6) 0.0221(7)
C23 0.0694(12) 0.0571(10) 0.0569(10) 0.0158(8) 0.0203(8) 0.0413(10)
C26 0.0458(9) 0.0390(8) 0.0582(10) 0.0000(7) 0.0006(7) 0.0212(7)
C42 0.0633(11) 0.0774(13) 0.0463(9) -0.0146(8) -0.0089(8) 0.0498(11)
C25 0.0599(11) 0.0364(9) 0.0820(13) 0.0036(8) 0.0066(10) 0.0197(8)
C1 0.0497(9) 0.0714(12) 0.0424(9) 0.0019(8) 0.0008(7) 0.0361(9)
C27 0.0542(10) 0.0404(9) 0.0588(10) -0.0073(7) -0.0066(8) 0.0173(7)
C4 0.0684(12) 0.0566(10) 0.0486(9) -0.0065(8) 0.0039(8) 0.0354(9)
C41 0.0846(14) 0.0615(11) 0.0444(9) -0.0073(8) -0.0077(8) 0.0524(11)
C11 0.0589(11) 0.0439(9) 0.0507(9) -0.0075(7) 0.0096(7) 0.0197(8)
C9 0.0495(10) 0.0474(10) 0.0719(12) -0.0075(9) 0.0066(9) 0.0081(8)
C3 0.0698(12) 0.0603(11) 0.0392(9) -0.0070(7) -0.0043(8) 0.0237(10)
C2 0.0530(10) 0.0805(13) 0.0436(9) -0.0012(9) -0.0101(8) 0.0273(10)
C24 0.0668(12) 0.0477(10) 0.0798(14) 0.0215(9) 0.0234(10) 0.0297(9)
C10 0.0639(12) 0.0466(10) 0.0625(12) -0.0166(8) 0.0004(9) 0.0164(9)
C28 0.0796(14) 0.0515(11) 0.0659(12) -0.0094(9) -0.0022(10) 0.0317(10)
C29 0.1058(19) 0.0719(15) 0.0781(16) -0.0270(12) -0.0025(13) 0.0428(14)
C30 0.137(3) 0.0895(19) 0.0604(14) -0.0235(13) -0.0124(14) 0.0498(19)
C32 0.0913(16) 0.0661(13) 0.0656(13) -0.0112(10) -0.0194(11) 0.0432(12)
C31 0.141(3) 0.0921(19) 0.0639(15) -0.0098(12) -0.0292(15) 0.0600(19)

loop_
_atom_type_symbol
_atom_type_description
_atom_type_scat_dispersion_real
_atom_type_scat_dispersion_imag
_atom_type_scat_source
C C 0.0181 0.0091 'International Tables Vol C Tables 4.2.6.8 and 6.1.1.4'
H H 0.0000 0.0000 'International Tables Vol C Tables 4.2.6.8 and 6.1.1.4'

loop_
_geom_angle_atom_site_label_1
_geom_angle_atom_site_label_2
_geom_angle_atom_site_label_3
_geom_angle
C33 C34 C17 119.15(13)
C33 C34 C35 132.16(13)
C17 C34 C35 108.45(12)
C19 C18 C17 118.68(14)
C19 C18 H18 120.7
C17 C18 H18 120.7
C37 C36 C16 118.78(13)
C37 C36 C35 132.59(13)
C16 C36 C35 108.41(13)
C18 C17 C34 121.31(14)
C18 C17 C16 129.76(13)
C34 C17 C16 108.49(13)
C34 C33 C20 119.90(13)
C34 C33 H33 120.1
C20 C33 H33 120.1
C36 C37 C13 120.16(13)
C36 C37 H37 119.9
C13 C37 H37 119.9
C15 C16 C36 121.34(14)
C15 C16 C17 129.82(14)
C36 C16 C17 108.47(12)
C5 C6 C1 118.25(15)
C5 C6 C7 119.96(14)
C1 C6 C7 121.77(15)
C19 C20 C33 119.62(14)
C19 C20 C21 119.31(13)
C33 C20 C21 121.01(13)
C14 C13 C37 119.18(14)
C14 C13 C12 118.90(14)
C37 C13 C12 121.80(14)
C18 C19 C20 121.21(14)
C18 C19 H19 119.4
C20 C19 H19 119.4
C35 C38 C39 121.04(14)
C35 C38 C44 121.20(14)
C39 C38 C44 116.82(13)
C22 C21 C26 118.78(15)
C22 C21 C20 118.21(14)
C26 C21 C20 123.01(15)
C14 C15 C16 118.60(14)
C14 C15 H15 120.7
C16 C15 H15 120.7
C44 C43 C42 129.10(17)
C44 C43 H43 115.4
C42 C43 H43 115.4
C38 C35 C36 127.64(13)
C38 C35 C34 126.65(13)
C36 C35 C34 104.96(12)
C8 C7 C12 118.70(15)
C8 C7 C6 118.10(14)
C12 C7 C6 123.19(14)
C15 C14 C13 121.64(14)
C15 C14 H14 119.2
C13 C14 H14 119.2
C4 C5 C6 120.57(16)
C4 C5 H5 119.7
C6 C5 H5 119.7
C39 C40 C41 128.95(17)
C39 C40 H40 115.5
C41 C40 H40 115.5
C23 C22 C21 121.72(17)
C23 C22 H22 119.1
C21 C22 H22 119.1
C11 C12 C7 118.19(15)
C11 C12 C13 118.17(14)
C7 C12 C13 123.63(14)
C9 C8 C7 121.86(17)
C9 C8 H8 119.1
C7 C8 H8 119.1
C43 C44 C38 128.66(16)
C43 C44 H44 115.7
C38 C44 H44 115.7
C40 C39 C38 128.51(16)
C40 C39 H39 115.7
C38 C39 H39 115.7
C24 C23 C22 119.82(18)
C24 C23 H23 120.1
C22 C23 H23 120.1
C25 C26 C21 118.07(17)
C25 C26 C27 119.21(16)
C21 C26 C27 122.71(15)
C41 C42 C43 126.47(17)
C41 C42 H42 116.8
C43 C42 H42 116.8
C24 C25 C26 122.11(18)
C24 C25 H25 118.9
C26 C25 H25 118.9
C2 C1 C6 121.03(17)
C2 C1 H1 119.5
C6 C1 H1 119.5
C32 C27 C28 118.07(19)
C32 C27 C26 121.47(18)
C28 C27 C26 120.47(18)
C3 C4 C5 120.63(18)
C3 C4 H4 119.7
C5 C4 H4 119.7
C42 C41 C40 126.55(17)
C42 C41 H41 116.7
C40 C41 H41 116.7
C10 C11 C12 122.16(16)
C10 C11 H11 118.9
C12 C11 H11 118.9
C10 C9 C8 119.40(17)
C10 C9 H9 120.3
C8 C9 H9 120.3
C4 C3 C2 119.23(17)
C4 C3 H3 120.4
C2 C3 H3 120.4
C1 C2 C3 120.29(17)
C1 C2 H2 119.9
C3 C2 H2 119.9
C23 C24 C25 119.48(17)
C23 C24 H24 120.3
C25 C24 H24 120.3
C11 C10 C9 119.70(17)
C11 C10 H10 120.2
C9 C10 H10 120.2
C29 C28 C27 121.1(2)
C29 C28 H28 119.4
C27 C28 H28 119.4
C30 C29 C28 120.3(2)
C30 C29 H29 119.9
C28 C29 H29 119.9
C29 C30 C31 119.5(2)
C29 C30 H30 120.2
C31 C30 H30 120.2
C27 C32 C31 120.4(2)
C27 C32 H32 119.8
C31 C32 H32 119.8
C30 C31 C32 120.6(3)
C30 C31 H31 119.7
C32 C31 H31 119.7

loop_
_geom_bond_atom_site_label_1
_geom_bond_atom_site_label_2
_geom_bond_distance
C34 C33 1.388(2)
C34 C17 1.410(2)
C34 C35 1.486(2)
C18 C19 1.383(2)
C18 C17 1.387(2)
C18 H18 0.9300
C36 C37 1.394(2)
C36 C16 1.413(2)
C36 C35 1.481(2)
C17 C16 1.458(2)
C33 C20 1.401(2)
C33 H33 0.9300
C37 C13 1.399(2)
C37 H37 0.9300
C16 C15 1.384(2)
C6 C5 1.383(2)
C6 C1 1.387(2)
C6 C7 1.494(2)
C20 C19 1.399(2)
C20 C21 1.490(2)
C13 C14 1.398(2)
C13 C12 1.494(2)
C19 H19 0.9300
C38 C35 1.375(2)
C38 C39 1.460(2)
C38 C44 1.463(2)
C21 C22 1.393(2)
C21 C26 1.407(2)
C15 C14 1.382(2)
C15 H15 0.9300
C43 C44 1.346(2)
C43 C42 1.432(3)
C43 H43 0.9300
C7 C8 1.389(2)
C7 C12 1.408(2)
C14 H14 0.9300
C5 C4 1.382(2)
C5 H5 0.9300
C40 C39 1.352(2)
C40 C41 1.431(3)
C40 H40 0.9300
C22 C23 1.384(3)
C22 H22 0.9300
C12 C11 1.398(2)
C8 C9 1.387(3)
C8 H8 0.9300
C44 H44 0.9300
C39 H39 0.9300
C23 C24 1.366(3)
C23 H23 0.9300
C26 C25 1.398(3)
C26 C27 1.489(3)
C42 C41 1.336(3)
C42 H42 0.9300
C25 C24 1.384(3)
C25 H25 0.9300
C1 C2 1.376(3)
C1 H1 0.9300
C27 C32 1.383(3)
C27 C28 1.389(3)
C4 C3 1.374(3)
C4 H4 0.9300
C41 H41 0.9300
C11 C10 1.373(3)
C11 H11 0.9300
C9 C10 1.374(3)
C9 H9 0.9300
C3 C2 1.377(3)
C3 H3 0.9300
C2 H2 0.9300
C24 H24 0.9300
C10 H10 0.9300
C28 C29 1.384(4)
C28 H28 0.9300
C29 C30 1.363(4)
C29 H29 0.9300
C30 C31 1.375(5)
C30 H30 0.9300
C32 C31 1.389(4)
C32 H32 0.9300
C31 H31 0.9300
